data_1557209
loop_
_publ_author_name
'Malin, Artem V.'
'Ivlev, Sergei I.'
'Ostvald, Roman V.'
'Kraus, Florian'

_publ_section_title
;
 Redetermination of the crystal structure of caesium
 tetrafluoridobromate(III) from single-crystal X-ray diffraction data
;
_journal_coeditor_code WM4121
_journal_issue 1
_journal_name_full IUCrData
_journal_page_first x200114
_journal_paper_doi 10.1107/S2414314620001145
_journal_volume 5
_journal_year 2020
_chemical_formula_iupac 'Cs Br F4'
_chemical_formula_moiety 'Br F4 -, Cs +'
_chemical_formula_sum 'Br Cs F4'
_chemical_formula_weight 288.82
_chemical_name_common 'Caesium tetrafluoridobromate(III)'
_chemical_name_systematic 'Caesium tetrafluoridobromate(III)'
_space_group_crystal_system orthorhombic
_space_group_IT_number 71
_space_group_name_Hall '-I 2 2'
_space_group_name_H-M_alt 'I m m m'
_atom_sites_solution_primary direct
_audit_creation_method SHELXL-2018/3
_cell_angle_alpha 90
_cell_angle_beta 90
_cell_angle_gamma 90
_cell_formula_units_Z 4
_cell_length_a 5.5075(3)
_cell_length_b 6.7890(3)
_cell_length_c 12.2572(6)
_cell_measurement_reflns_used 2913
_cell_measurement_temperature 100
_cell_measurement_theta_max 36.77
_cell_measurement_theta_min 3.252
_cell_volume 458.30(4)
_computing_cell_refinement
;
SAINT (Bruker, 2018)
;
_computing_data_collection
;
APEX3 (Bruker, 2018)
;
_computing_data_reduction
;
SAINT (Bruker 2018)
;
_computing_molecular_graphics
;
DIAMOND (Brandenburg, 2019)
;
_computing_publication_material
;
publCIF (Westrip, 2010)
;
_computing_structure_refinement
;
SHELXL (Sheldrick, 2015)
;
_computing_structure_solution 'coordinates taken from previous refinement'
_diffrn_ambient_temperature 100
_diffrn_detector 'PHOTON 100'
_diffrn_measured_fraction_theta_full 0.996
_diffrn_measured_fraction_theta_max 0.997
_diffrn_measurement_device_type 'Bruker D8 QUEST'
_diffrn_measurement_method '\w and \f scans'
_diffrn_radiation_type MoK\a
_diffrn_radiation_wavelength 0.71073
_diffrn_reflns_av_R_equivalents 0.0288
_diffrn_reflns_av_unetI/netI 0.0124
_diffrn_reflns_limit_h_max 9
_diffrn_reflns_limit_h_min -9
_diffrn_reflns_limit_k_max 11
_diffrn_reflns_limit_k_min -11
_diffrn_reflns_limit_l_max 20
_diffrn_reflns_limit_l_min -20
_diffrn_reflns_number 8570
_diffrn_reflns_theta_full 25.242
_diffrn_reflns_theta_max 36.424
_diffrn_reflns_theta_min 3.324
_diffrn_source 'microfocus X-ray tube'
_diffrn_source_current 1.00
_diffrn_source_power 0.050
_diffrn_source_voltage 50.0
_diffrn_standards_decay_% 0
_diffrn_standards_interval_count 0
_diffrn_standards_interval_time 0
_diffrn_standards_number 0
_exptl_absorpt_coefficient_mu 16.745
_exptl_absorpt_correction_T_max 0.5577
_exptl_absorpt_correction_T_min 0.3301
_exptl_absorpt_correction_type multi-scan
_exptl_absorpt_process_details
;
(<i>SADABS</i>; Krause <i>et al.</i>,  2015)
;
_exptl_crystal_colour colorless
_exptl_crystal_density_diffrn 4.186
_exptl_crystal_description block
_exptl_crystal_F_000 504
_exptl_crystal_size_max 0.105
_exptl_crystal_size_mid 0.093
_exptl_crystal_size_min 0.060
_refine_diff_density_max 1.199
_refine_diff_density_min -0.876
_refine_ls_extinction_coef 0.00232(16)
_refine_ls_extinction_expression Fc^*^=kFc[1+0.001xFc^2^\l^3^/sin(2\q)]^-1/4^
_refine_ls_extinction_method
;
SHELXL-2018/3 (Sheldrick 2015)
;
_refine_ls_goodness_of_fit_ref 1.119
_refine_ls_hydrogen_treatment undef
_refine_ls_matrix_type full
_refine_ls_number_parameters 26
_refine_ls_number_reflns 669
_refine_ls_number_restraints 0
_refine_ls_restrained_S_all 1.119
_refine_ls_R_factor_all 0.0151
_refine_ls_R_factor_gt 0.0119
_refine_ls_shift/su_max 0.001
_refine_ls_shift/su_mean 0.000
_refine_ls_structure_factor_coef Fsqd
_refine_ls_weighting_details 'w=1/[\s^2^(Fo^2^)+(0.0065P)^2^+0.5686P] where P=(Fo^2^+2Fc^2^)/3'
_refine_ls_weighting_scheme calc
_refine_ls_wR_factor_gt 0.0212
_refine_ls_wR_factor_ref 0.0217
_reflns_number_gt 622
_reflns_number_total 669
_reflns_threshold_expression 'I > 2\s(I)'
_cod_data_source_file wm4121sup1.cif
_cod_data_source_block I
_cod_depositor_comments 'Adding full bibliography for 1557209.cif.'
_cod_database_code 1557209
_cod_database_fobs_code 1557209
_shelx_space_group_comment
;
The symmetry employed for this shelxl refinement is uniquely defined
by the following loop, which should always be used as a source of
symmetry information in preference to the above space-group names.
They are only intended as comments.
;
_shelx_estimated_absorpt_t_min 0.272
_shelx_estimated_absorpt_t_max 0.433

loop_
_space_group_symop_operation_xyz
'x, y, z'
'-x, -y, z'
'-x, y, -z'
'x, -y, -z'
'x+1/2, y+1/2, z+1/2'
'-x+1/2, -y+1/2, z+1/2'
'-x+1/2, y+1/2, -z+1/2'
'x+1/2, -y+1/2, -z+1/2'
'-x, -y, -z'
'x, y, -z'
'x, -y, z'
'-x, y, z'
'-x+1/2, -y+1/2, -z+1/2'
'x+1/2, y+1/2, -z+1/2'
'x+1/2, -y+1/2, z+1/2'
'-x+1/2, y+1/2, z+1/2'

loop_
_atom_site_type_symbol
_atom_site_label
_atom_site_fract_x
_atom_site_fract_y
_atom_site_fract_z
_atom_site_U_iso_or_equiv
_atom_site_adp_type
_atom_site_calc_flag
_atom_site_occupancy
Cs Cs1 0.500000 0.500000 0.71714(2) 0.01008(4) Uani d 1
Br Br1 0.500000 0.000000 0.500000 0.00720(6) Uani d 1
Br Br2 0.500000 0.000000 0.000000 0.00760(6) Uani d 1
F F1 0.500000 0.000000 0.34482(12) 0.0155(3) Uani d 1
F F2 0.500000 0.19339(16) 0.11100(9) 0.0169(2) Uani d 1
F F3 0.500000 0.2777(2) 0.500000 0.0141(3) Uani d 1

loop_
_atom_site_aniso_label
_atom_site_aniso_U_11
_atom_site_aniso_U_22
_atom_site_aniso_U_33
_atom_site_aniso_U_12
_atom_site_aniso_U_13
_atom_site_aniso_U_23
Cs1 0.01130(6) 0.01075(6) 0.00821(7) 0.000 0.000 0.000
Br1 0.00756(12) 0.00827(11) 0.00578(13) 0.000 0.000 0.000
Br2 0.00816(12) 0.00841(11) 0.00624(13) 0.000 0.000 0.000
F1 0.0179(7) 0.0216(7) 0.0069(6) 0.000 0.000 0.000
F2 0.0201(5) 0.0160(4) 0.0146(5) 0.000 0.000 -0.0073(4)
F3 0.0164(6) 0.0087(6) 0.0172(7) 0.000 0.000 0.000

loop_
_atom_type_symbol
_atom_type_description
_atom_type_scat_dispersion_real
_atom_type_scat_dispersion_imag
_atom_type_scat_source
F F 0.0171 0.0103 'International Tables Vol C Tables 4.2.6.8 and 6.1.1.4'
Br Br -0.2901 2.4595 'International Tables Vol C Tables 4.2.6.8 and 6.1.1.4'
Cs Cs -0.3680 2.1192 'International Tables Vol C Tables 4.2.6.8 and 6.1.1.4'

loop_
_geom_angle_atom_site_label_1
_geom_angle_atom_site_label_2
_geom_angle_atom_site_label_3
_geom_angle_site_symmetry_1
_geom_angle_site_symmetry_3
_geom_angle
F2 Cs1 F2 9_666 10_556 89.32(4)
F2 Cs1 F3 9_666 9_666 105.79(3)
F2 Cs1 F3 10_556 9_666 164.90(3)
F2 Cs1 F3 9_666 . 164.90(3)
F2 Cs1 F3 10_556 . 105.79(3)
F3 Cs1 F3 9_666 . 59.11(4)
F2 Cs1 F1 9_666 5 69.423(18)
F2 Cs1 F1 10_556 5 69.423(18)
F3 Cs1 F1 9_666 5 115.46(2)
F3 Cs1 F1 . 5 115.46(2)
F2 Cs1 F1 9_666 5_455 69.423(18)
F2 Cs1 F1 10_556 5_455 69.423(18)
F3 Cs1 F1 9_666 5_455 115.46(2)
F3 Cs1 F1 . 5_455 115.46(2)
F1 Cs1 F1 5 5_455 120.78(5)
F2 Cs1 F2 9_666 6 123.869(16)
F2 Cs1 F2 10_556 6 90.05(2)
F3 Cs1 F2 9_666 6 81.61(2)
F3 Cs1 F2 . 6 57.553(17)
F1 Cs1 F2 5 6 156.305(19)
F1 Cs1 F2 5_455 6 58.13(3)
F2 Cs1 F2 9_666 5 90.05(2)
F2 Cs1 F2 10_556 5 123.868(16)
F3 Cs1 F2 9_666 5 57.553(17)
F3 Cs1 F2 . 5 81.61(2)
F1 Cs1 F2 5 5 58.13(3)
F1 Cs1 F2 5_455 5 156.305(19)
F2 Cs1 F2 6 5 133.81(3)
F2 Cs1 F2 9_666 5_455 90.05(2)
F2 Cs1 F2 10_556 5_455 123.868(17)
F3 Cs1 F2 9_666 5_455 57.553(17)
F3 Cs1 F2 . 5_455 81.61(2)
F1 Cs1 F2 5 5_455 156.305(19)
F1 Cs1 F2 5_455 5_455 58.13(3)
F2 Cs1 F2 6 5_455 46.64(4)
F2 Cs1 F2 5 5_455 112.26(3)
F2 Cs1 F2 9_666 6_655 123.868(17)
F2 Cs1 F2 10_556 6_655 90.05(2)
F3 Cs1 F2 9_666 6_655 81.61(2)
F3 Cs1 F2 . 6_655 57.553(17)
F1 Cs1 F2 5 6_655 58.13(3)
F1 Cs1 F2 5_455 6_655 156.305(19)
F2 Cs1 F2 6 6_655 112.26(3)
F2 Cs1 F2 5 6_655 46.64(4)
F2 Cs1 F2 5_455 6_655 133.81(3)
F2 Cs1 F1 9_666 9_656 147.27(3)
F2 Cs1 F1 10_556 9_656 57.95(3)
F3 Cs1 F1 9_666 9_656 106.94(3)
F3 Cs1 F1 . 9_656 47.83(3)
F1 Cs1 F1 5 9_656 96.194(16)
F1 Cs1 F1 5_455 9_656 96.194(16)
F2 Cs1 F1 6 9_656 61.838(19)
F2 Cs1 F1 5 9_656 107.50(2)
F2 Cs1 F1 5_455 9_656 107.50(2)
F2 Cs1 F1 6_655 9_656 61.838(19)
F2 Cs1 F1 9_666 9_666 57.95(3)
F2 Cs1 F1 10_556 9_666 147.27(3)
F3 Cs1 F1 9_666 9_666 47.83(3)
F3 Cs1 F1 . 9_666 106.94(3)
F1 Cs1 F1 5 9_666 96.194(16)
F1 Cs1 F1 5_455 9_666 96.194(16)
F2 Cs1 F1 6 9_666 107.50(2)
F2 Cs1 F1 5 9_666 61.838(19)
F2 Cs1 F1 5_455 9_666 61.838(19)
F2 Cs1 F1 6_655 9_666 107.50(2)
F1 Cs1 F1 9_656 9_666 154.77(5)
F3 Br1 F3 . 9_656 180.0
F3 Br1 F1 . 9_656 90.0
F3 Br1 F1 9_656 9_656 90.0
F3 Br1 F1 . . 90.0
F3 Br1 F1 9_656 . 90.0
F1 Br1 F1 9_656 . 180.0
F2 Br2 F2 9_655 10 87.96(7)
F2 Br2 F2 9_655 2_655 92.04(7)
F2 Br2 F2 10 2_655 180.00(6)
F2 Br2 F2 9_655 . 180.0
F2 Br2 F2 10 . 92.04(7)
F2 Br2 F2 2_655 . 87.96(7)
F2 Br2 Cs1 9_655 5_544 120.01(2)
F2 Br2 Cs1 10 5_544 120.005(19)
F2 Br2 Cs1 2_655 5_544 59.995(19)
F2 Br2 Cs1 . 5_544 59.99(2)
F2 Br2 Cs1 9_655 13 59.99(2)
F2 Br2 Cs1 10 13 59.995(19)
F2 Br2 Cs1 2_655 13 120.005(19)
F2 Br2 Cs1 . 13 120.01(2)
Cs1 Br2 Cs1 5_544 13 180.0
F2 Br2 Cs1 9_655 5_444 120.01(2)
F2 Br2 Cs1 10 5_444 120.005(19)
F2 Br2 Cs1 2_655 5_444 59.995(19)
F2 Br2 Cs1 . 5_444 59.99(2)
Cs1 Br2 Cs1 5_544 5_444 91.951(5)
Cs1 Br2 Cs1 13 5_444 88.049(5)
F2 Br2 Cs1 9_655 13_655 59.99(2)
F2 Br2 Cs1 10 13_655 59.995(19)
F2 Br2 Cs1 2_655 13_655 120.005(19)
F2 Br2 Cs1 . 13_655 120.01(2)
Cs1 Br2 Cs1 5_544 13_655 88.049(5)
Cs1 Br2 Cs1 13 13_655 91.951(5)
Cs1 Br2 Cs1 5_444 13_655 180.0
Br1 F1 Cs1 . 5_444 119.61(2)
Br1 F1 Cs1 . 5_544 119.61(2)
Cs1 F1 Cs1 5_444 5_544 120.78(5)
Br1 F1 Cs1 . 9_656 102.61(2)
Cs1 F1 Cs1 5_444 9_656 83.807(16)
Cs1 F1 Cs1 5_544 9_656 83.807(16)
Br1 F1 Cs1 . 9_666 102.61(2)
Cs1 F1 Cs1 5_444 9_666 83.807(16)
Cs1 F1 Cs1 5_544 9_666 83.807(16)
Cs1 F1 Cs1 9_656 9_666 154.78(5)
Br2 F2 Cs1 . 9_666 179.32(6)
Br2 F2 Cs1 . 5_444 90.42(3)
Cs1 F2 Cs1 9_666 5_444 89.95(2)
Br2 F2 Cs1 . 5_544 90.42(3)
Cs1 F2 Cs1 9_666 5_544 89.95(2)
Cs1 F2 Cs1 5_444 5_544 112.26(3)
Br1 F3 Cs1 . 9_666 119.56(2)
Br1 F3 Cs1 . . 119.56(2)
Cs1 F3 Cs1 9_666 . 120.89(4)

loop_
_geom_bond_atom_site_label_1
_geom_bond_atom_site_label_2
_geom_bond_site_symmetry_2
_geom_bond_distance
Cs1 F2 9_666 2.9615(11)
Cs1 F2 10_556 2.9615(11)
Cs1 F3 9_666 3.0597(7)
Cs1 F3 . 3.0597(7)
Cs1 F1 5 3.1674(8)
Cs1 F1 5_455 3.1674(8)
Cs1 F2 6 3.3166(7)
Cs1 F2 5 3.3166(7)
Cs1 F2 5_455 3.3166(7)
Cs1 F2 6_655 3.3166(7)
Cs1 F1 9_656 3.4784(4)
Cs1 F1 9_666 3.4784(4)
Br1 F3 . 1.8852(13)
Br1 F3 9_656 1.8853(13)
Br1 F1 9_656 1.9020(15)
Br1 F1 . 1.9020(15)
Br2 F2 9_655 1.8907(10)
Br2 F2 10 1.8907(10)
Br2 F2 2_655 1.8907(10)
Br2 F2 . 1.8907(10)
